data_7017247
loop_
_publ_author_name
'McIntosh, Ruaraidh D.'
'Taylor, Stephanie M.'
'Sanz, Sergio'
'Beavers, Christine M.'
'Teat, Simon J.'
'Brechin, Euan K.'
'Dalgarno, Scott J.'

_publ_section_title
;
 p-tert-Butylcalix[8]arene: A support for sodium and sodium-manganese
 clusters that exhibit interesting self-assembly properties.
;
_journal_issue 45
_journal_name_full 'Dalton transactions (Cambridge, England : 2003)'
_journal_page_first 12265
_journal_page_last 12270
_journal_paper_doi 10.1039/c1dt10821b
_journal_volume 40
_journal_year 2011
_chemical_formula_sum 'C103 H139 N6 Na2 O11'
_chemical_formula_weight 1683.18
_chemical_name_common 'S370 SQUEEZE'
_chemical_name_systematic
;
?
;
_space_group_IT_number 15
_symmetry_cell_setting monoclinic
_symmetry_space_group_name_Hall '-C 2yc'
_symmetry_space_group_name_H-M 'C 1 2/c 1'
_atom_sites_solution_hydrogens geom
_atom_sites_solution_primary direct
_atom_sites_solution_secondary difmap
_audit_creation_method SHELXL-97
_cell_angle_alpha 90.00
_cell_angle_beta 91.397(2)
_cell_angle_gamma 90.00
_cell_formula_units_Z 4
_cell_length_a 23.6269(13)
_cell_length_b 11.9290(7)
_cell_length_c 37.473(2)
_cell_measurement_reflns_used 9562
_cell_measurement_temperature 100(2)
_cell_measurement_theta_max 26.43
_cell_measurement_theta_min 2.50
_cell_volume 10558.4(10)
_computing_cell_refinement 'SAINT (Bruker, 1998)'
_computing_data_collection 'Apex II'
_computing_data_reduction 'SAINT (Bruker, 1998)'
_computing_molecular_graphics 'XSeed (Barbour, 2001)'
_computing_publication_material 'local program'
_computing_structure_refinement 'SHELXL-97 (Sheldrick, 1997)'
_computing_structure_solution 'SHELXS-97 (Sheldrick, 1990)'
_diffrn_ambient_temperature 100(2)
_diffrn_measured_fraction_theta_full 0.998
_diffrn_measured_fraction_theta_max 0.998
_diffrn_measurement_device_type 'Bruker X8 Apex II CCD Diffractometer'
_diffrn_measurement_method '\f and \w scans'
_diffrn_radiation_monochromator graphite
_diffrn_radiation_source 'fine-focus sealed tube'
_diffrn_radiation_type MoK\a
_diffrn_radiation_wavelength 0.71073
_diffrn_reflns_av_R_equivalents 0.0371
_diffrn_reflns_av_sigmaI/netI 0.0455
_diffrn_reflns_limit_h_max 28
_diffrn_reflns_limit_h_min -25
_diffrn_reflns_limit_k_max 14
_diffrn_reflns_limit_k_min -14
_diffrn_reflns_limit_l_max 45
_diffrn_reflns_limit_l_min -45
_diffrn_reflns_number 36052
_diffrn_reflns_theta_full 25.68
_diffrn_reflns_theta_max 25.68
_diffrn_reflns_theta_min 2.50
_exptl_absorpt_coefficient_mu 0.075
_exptl_absorpt_correction_T_max 0.9852
_exptl_absorpt_correction_T_min 0.9779
_exptl_absorpt_correction_type multi-scan
_exptl_absorpt_process_details Bruker-SADABS
_exptl_crystal_colour Colourless
_exptl_crystal_density_diffrn 1.059
_exptl_crystal_density_method 'not measured'
_exptl_crystal_description Block
_exptl_crystal_F_000 3636
_exptl_crystal_size_max 0.30
_exptl_crystal_size_mid 0.20
_exptl_crystal_size_min 0.20
_refine_diff_density_max 0.556
_refine_diff_density_min -0.584
_refine_diff_density_rms 0.057
_refine_ls_extinction_method none
_refine_ls_goodness_of_fit_ref 1.030
_refine_ls_hydrogen_treatment constr
_refine_ls_matrix_type full
_refine_ls_number_parameters 564
_refine_ls_number_reflns 9995
_refine_ls_number_restraints 16
_refine_ls_restrained_S_all 2.252
_refine_ls_R_factor_all 0.0996
_refine_ls_R_factor_gt 0.0747
_refine_ls_shift/su_max 0.004
_refine_ls_shift/su_mean 0.000
_refine_ls_structure_factor_coef Fsqd
_refine_ls_weighting_details 'calc w=1/[\s^2^(Fo^2^)+(0.0426P)^2^+0.0000P] where P=(Fo^2^+2Fc^2^)/3'
_refine_ls_weighting_scheme calc
_refine_ls_wR_factor_gt 0.1786
_refine_ls_wR_factor_ref 0.1903
_reflns_number_gt 7287
_reflns_number_total 9995
_reflns_threshold_expression >2sigma(I)
_cod_data_source_file c1dt10821b.txt
_cod_data_source_block 1
_cod_original_cell_volume 10558.6(10)
_cod_original_sg_symbol_H-M C2/c
_cod_database_code 7017247

loop_
_symmetry_equiv_pos_as_xyz
'x, y, z'
'-x, y, -z+1/2'
'x+1/2, y+1/2, z'
'-x+1/2, y+1/2, -z+1/2'
'-x, -y, -z'
'x, -y, z-1/2'
'-x+1/2, -y+1/2, -z'
'x+1/2, -y+1/2, z-1/2'

loop_
_atom_site_label
_atom_site_type_symbol
_atom_site_fract_x
_atom_site_fract_y
_atom_site_fract_z
_atom_site_U_iso_or_equiv
_atom_site_adp_type
_atom_site_occupancy
_atom_site_symmetry_multiplicity
_atom_site_calc_flag
_atom_site_refinement_flags
_atom_site_disorder_assembly
_atom_site_disorder_group
Na1 Na 0.43534(9) 0.4700(2) 0.23380(6) 0.0290(6) Uani 1 1 d . . .
O1 O 0.63668(16) 0.3758(4) 0.23712(10) 0.0288(10) Uani 1 1 d D . .
N1 N 0.5182(2) 0.6562(4) 0.16328(13) 0.0292(12) Uani 1 1 d . . .
C1 C 0.7284(2) 0.4407(5) 0.21878(15) 0.0240(12) Uani 1 1 d . . .
O2 O 0.41730(18) 0.3818(4) 0.17701(11) 0.0288(10) Uani 1 1 d D . .
N2 N 0.3623(3) 0.6036(6) 0.2158(2) 0.0530(17) Uani 1 1 d . . .
C2 C 0.7862(2) 0.4500(5) 0.22680(16) 0.0267(13) Uani 1 1 d . . .
H2 H 0.8096 0.4873 0.2103 0.032 Uiso 1 1 calc R . .
O3 O 0.51335(16) 0.3450(4) 0.14570(10) 0.0296(10) Uani 1 1 d D . .
H4O H 0.5471 0.3526 0.1529 0.035 Uiso 0.50 1 calc PR A 1
N3 N 0.1496(3) 0.0172(7) -0.00229(18) 0.063(2) Uani 1 1 d . . .
C3 C 0.8109(2) 0.4069(5) 0.25797(17) 0.0283(13) Uani 1 1 d . C .
O4 O 0.60740(16) 0.3491(4) 0.17292(11) 0.0287(10) Uani 1 1 d D . .
H2O H 0.6202 0.3549 0.1939 0.034 Uiso 0.50 1 calc PRD B 1
C4 C 0.7755(2) 0.3495(5) 0.28061(16) 0.0280(13) Uani 1 1 d . . .
H4 H 0.7915 0.3172 0.3017 0.034 Uiso 1 1 calc R . .
O5 O 0.51977(18) 0.5440(4) 0.21233(11) 0.0357(11) Uani 1 1 d . . .
C5 C 0.7175(2) 0.3368(5) 0.27391(15) 0.0233(12) Uani 1 1 d . . .
O6 O 0.5062(5) 0.3164(8) 0.2401(2) 0.041(3) Uani 0.50 1 d P . .
C6 C 0.6941(2) 0.3841(5) 0.24291(15) 0.0242(13) Uani 1 1 d . . .
C7 C 0.6812(3) 0.2673(5) 0.29874(15) 0.0276(13) Uani 1 1 d . . .
H7A H 0.6428 0.2609 0.2879 0.033 Uiso 1 1 calc R . .
H7B H 0.6973 0.1907 0.3002 0.033 Uiso 1 1 calc R . .
C8 C 0.3240(2) 0.3121(5) 0.16365(15) 0.0244(12) Uani 1 1 d . . .
C9 C 0.2801(2) 0.2945(5) 0.13861(16) 0.0291(14) Uani 1 1 d . . .
H9 H 0.2472 0.2562 0.1460 0.035 Uiso 1 1 calc R . .
C10 C 0.2825(2) 0.3303(5) 0.10354(16) 0.0292(14) Uani 1 1 d . D .
C11 C 0.3315(2) 0.3853(5) 0.09336(15) 0.0266(13) Uani 1 1 d . . .
H11 H 0.3340 0.4112 0.0695 0.032 Uiso 1 1 calc R . .
C12 C 0.3771(2) 0.4036(5) 0.11713(15) 0.0224(12) Uani 1 1 d . . .
C13 C 0.3728(2) 0.3668(5) 0.15249(15) 0.0235(12) Uani 1 1 d . . .
C14 C 0.4306(2) 0.4582(5) 0.10347(15) 0.0233(12) Uani 1 1 d . . .
H14A H 0.4497 0.4992 0.1233 0.028 Uiso 1 1 calc R . .
H14B H 0.4200 0.5135 0.0848 0.028 Uiso 1 1 calc R . .
C15 C 0.4718(2) 0.3741(5) 0.08811(15) 0.0210(12) Uani 1 1 d . . .
C16 C 0.4689(2) 0.3472(5) 0.05197(15) 0.0228(12) Uani 1 1 d . . .
H16 H 0.4418 0.3843 0.0370 0.027 Uiso 1 1 calc R . .
C17 C 0.5045(2) 0.2676(5) 0.03686(15) 0.0234(12) Uani 1 1 d . . .
C18 C 0.5441(2) 0.2159(5) 0.05951(15) 0.0245(12) Uani 1 1 d . . .
H18 H 0.5689 0.1619 0.0498 0.029 Uiso 1 1 calc R . .
C19 C 0.5490(2) 0.2402(5) 0.09603(15) 0.0227(12) Uani 1 1 d . . .
C20 C 0.5121(2) 0.3201(5) 0.11022(15) 0.0221(12) Uani 1 1 d . . .
C21 C 0.5942(2) 0.1830(5) 0.11893(16) 0.0264(13) Uani 1 1 d . . .
H21A H 0.6040 0.1104 0.1079 0.032 Uiso 1 1 calc R . .
H21B H 0.5788 0.1672 0.1427 0.032 Uiso 1 1 calc R . .
C22 C 0.6478(2) 0.2532(5) 0.12351(15) 0.0243(12) Uani 1 1 d . . .
C23 C 0.6932(3) 0.2402(5) 0.10103(16) 0.0287(13) Uani 1 1 d . . .
H23 H 0.6909 0.1841 0.0830 0.034 Uiso 1 1 calc R . .
C24 C 0.7421(3) 0.3059(5) 0.10366(16) 0.0298(14) Uani 1 1 d . . .
C25 C 0.7434(3) 0.3873(5) 0.13057(15) 0.0270(13) Uani 1 1 d . . .
H25 H 0.7758 0.4341 0.1329 0.032 Uiso 1 1 calc R . .
C26 C 0.6995(2) 0.4027(5) 0.15405(15) 0.0255(13) Uani 1 1 d . . .
C27 C 0.6508(2) 0.3348(5) 0.15042(15) 0.0240(13) Uani 1 1 d . . .
C28 C 0.7047(2) 0.4888(5) 0.18396(15) 0.0261(13) Uani 1 1 d . . .
H28A H 0.7295 0.5505 0.1762 0.031 Uiso 1 1 calc R . .
H28B H 0.6668 0.5209 0.1882 0.031 Uiso 1 1 calc R . .
C29 C 0.8741(3) 0.4242(7) 0.2670(2) 0.0465(11) Uani 1 1 d D . .
C30 C 0.8826(4) 0.5167(9) 0.2922(3) 0.0465(11) Uani 0.75 1 d PD C 1
H30A H 0.9232 0.5258 0.2975 0.070 Uiso 0.75 1 calc PR C 1
H30B H 0.8629 0.5003 0.3143 0.070 Uiso 0.75 1 calc PR C 1
H30C H 0.8675 0.5860 0.2816 0.070 Uiso 0.75 1 calc PR C 1
C31 C 0.9077(4) 0.4477(10) 0.2324(3) 0.0465(11) Uani 0.75 1 d PD C 1
H31A H 0.9020 0.3856 0.2156 0.070 Uiso 0.75 1 calc PR C 1
H31B H 0.9481 0.4547 0.2385 0.070 Uiso 0.75 1 calc PR C 1
H31C H 0.8941 0.5175 0.2214 0.070 Uiso 0.75 1 calc PR C 1
C32 C 0.9001(4) 0.3143(9) 0.2818(3) 0.0465(11) Uani 0.75 1 d PD C 1
H32A H 0.8934 0.2538 0.2645 0.070 Uiso 0.75 1 calc PR C 1
H32B H 0.8824 0.2951 0.3044 0.070 Uiso 0.75 1 calc PR C 1
H32C H 0.9409 0.3242 0.2858 0.070 Uiso 0.75 1 calc PR C 1
C36 C 0.2339(3) 0.3082(7) 0.0763(2) 0.0511(13) Uani 1 1 d D . .
C37 C 0.1820(11) 0.390(3) 0.0910(8) 0.0511(13) Uani 0.25 1 d PD D 2
H37A H 0.1948 0.4677 0.0916 0.077 Uiso 0.25 1 calc PR D 2
H37B H 0.1720 0.3660 0.1151 0.077 Uiso 0.25 1 calc PR D 2
H37C H 0.1488 0.3827 0.0749 0.077 Uiso 0.25 1 calc PR D 2
C38 C 0.2115(13) 0.199(2) 0.0750(8) 0.0511(13) Uani 0.25 1 d PD D 2
H38A H 0.1817 0.1947 0.0564 0.077 Uiso 0.25 1 calc PR D 2
H38B H 0.1955 0.1800 0.0981 0.077 Uiso 0.25 1 calc PR D 2
H38C H 0.2416 0.1454 0.0695 0.077 Uiso 0.25 1 calc PR D 2
C39 C 0.2382(14) 0.373(3) 0.0400(8) 0.0511(13) Uani 0.25 1 d PD D 2
H39A H 0.2585 0.4441 0.0441 0.077 Uiso 0.25 1 calc PR D 2
H39B H 0.2001 0.3892 0.0304 0.077 Uiso 0.25 1 calc PR D 2
H39C H 0.2588 0.3276 0.0229 0.077 Uiso 0.25 1 calc PR D 2
C40 C 0.2174(4) 0.4094(10) 0.0565(3) 0.0511(13) Uani 0.75 1 d PD D 1
H40A H 0.1867 0.3915 0.0394 0.077 Uiso 0.75 1 calc PR D 1
H40B H 0.2500 0.4381 0.0437 0.077 Uiso 0.75 1 calc PR D 1
H40C H 0.2045 0.4666 0.0733 0.077 Uiso 0.75 1 calc PR D 1
C41 C 0.1830(4) 0.2528(10) 0.0937(3) 0.0511(13) Uani 0.75 1 d PD D 1
H41A H 0.1955 0.1850 0.1064 0.077 Uiso 0.75 1 calc PR D 1
H41B H 0.1548 0.2327 0.0752 0.077 Uiso 0.75 1 calc PR D 1
H41C H 0.1663 0.3052 0.1105 0.077 Uiso 0.75 1 calc PR D 1
C42 C 0.2572(4) 0.2169(9) 0.0493(3) 0.0511(13) Uani 0.75 1 d PD D 1
H42A H 0.2683 0.1493 0.0626 0.077 Uiso 0.75 1 calc PR D 1
H42B H 0.2901 0.2472 0.0371 0.077 Uiso 0.75 1 calc PR D 1
H42C H 0.2274 0.1981 0.0316 0.077 Uiso 0.75 1 calc PR D 1
C43 C 0.4990(3) 0.2410(5) -0.00331(16) 0.0301(14) Uani 1 1 d . . .
C44 C 0.4389(3) 0.1974(6) -0.01206(18) 0.0408(17) Uani 1 1 d . . .
H44A H 0.4357 0.1789 -0.0375 0.061 Uiso 1 1 calc R . .
H44B H 0.4112 0.2553 -0.0064 0.061 Uiso 1 1 calc R . .
H44C H 0.4317 0.1301 0.0021 0.061 Uiso 1 1 calc R . .
C45 C 0.5415(3) 0.1522(6) -0.01483(18) 0.0413(17) Uani 1 1 d . . .
H45A H 0.5354 0.0829 -0.0014 0.062 Uiso 1 1 calc R . .
H45B H 0.5801 0.1794 -0.0100 0.062 Uiso 1 1 calc R . .
H45C H 0.5363 0.1374 -0.0404 0.062 Uiso 1 1 calc R . .
C46 C 0.5099(3) 0.3490(6) -0.02482(17) 0.0425(17) Uani 1 1 d . . .
H46A H 0.5486 0.3752 -0.0198 0.064 Uiso 1 1 calc R . .
H46B H 0.4829 0.4071 -0.0179 0.064 Uiso 1 1 calc R . .
H46C H 0.5050 0.3333 -0.0504 0.064 Uiso 1 1 calc R . .
C47 C 0.7921(3) 0.2935(6) 0.07864(18) 0.0360(15) Uani 1 1 d . . .
C48 C 0.7840(4) 0.1962(9) 0.0522(3) 0.076(3) Uani 1 1 d . . .
H48A H 0.7795 0.1260 0.0654 0.113 Uiso 1 1 calc R . .
H48B H 0.8172 0.1908 0.0371 0.113 Uiso 1 1 calc R . .
H48C H 0.7501 0.2097 0.0372 0.113 Uiso 1 1 calc R . .
C49 C 0.8468(3) 0.2727(8) 0.1003(2) 0.061(2) Uani 1 1 d . . .
H49A H 0.8543 0.3366 0.1161 0.092 Uiso 1 1 calc R . .
H49B H 0.8783 0.2635 0.0841 0.092 Uiso 1 1 calc R . .
H49C H 0.8428 0.2045 0.1146 0.092 Uiso 1 1 calc R . .
C50 C 0.7979(4) 0.4017(8) 0.0569(2) 0.059(2) Uani 1 1 d . . .
H50A H 0.7640 0.4120 0.0417 0.089 Uiso 1 1 calc R . .
H50B H 0.8313 0.3965 0.0420 0.089 Uiso 1 1 calc R . .
H50C H 0.8021 0.4656 0.0732 0.089 Uiso 1 1 calc R . .
C51 C 0.5393(3) 0.5756(6) 0.18422(18) 0.0339(15) Uani 1 1 d . . .
H51 H 0.5727 0.5392 0.1766 0.041 Uiso 1 1 calc R . .
C52 C 0.5451(4) 0.6844(8) 0.13027(19) 0.053(2) Uani 1 1 d . . .
H52A H 0.5804 0.6421 0.1285 0.079 Uiso 1 1 calc R . .
H52B H 0.5533 0.7649 0.1299 0.079 Uiso 1 1 calc R . .
H52C H 0.5197 0.6653 0.1101 0.079 Uiso 1 1 calc R . .
C53 C 0.4676(3) 0.7163(7) 0.1725(2) 0.052(2) Uani 1 1 d . . .
H53A H 0.4350 0.6843 0.1595 0.078 Uiso 1 1 calc R . .
H53B H 0.4717 0.7955 0.1660 0.078 Uiso 1 1 calc R . .
H53C H 0.4618 0.7101 0.1982 0.078 Uiso 1 1 calc R . .
C54 C 0.3174(3) 0.6209(6) 0.2050(2) 0.0432(18) Uani 1 1 d . . .
C55 C 0.2605(3) 0.6418(7) 0.1925(3) 0.057(2) Uani 1 1 d . . .
H55A H 0.2360 0.5801 0.1998 0.085 Uiso 1 1 calc R . .
H55B H 0.2596 0.6474 0.1664 0.085 Uiso 1 1 calc R . .
H55C H 0.2469 0.7122 0.2027 0.085 Uiso 1 1 calc R . .
C56 C 0.4932(8) 0.2252(13) 0.2632(5) 0.058(5) Uani 0.50 1 d P . .
H56A H 0.5283 0.1956 0.2741 0.088 Uiso 0.50 1 calc PR . .
H56B H 0.4741 0.1658 0.2495 0.088 Uiso 0.50 1 calc PR . .
H56C H 0.4684 0.2516 0.2820 0.088 Uiso 0.50 1 calc PR . .
C57 C 0.1375(3) -0.0011(6) 0.02633(18) 0.0341(15) Uani 1 1 d . . .
C58 C 0.1209(3) -0.0214(6) 0.06253(18) 0.0431(17) Uani 1 1 d . . .
H58A H 0.1084 0.0491 0.0732 0.065 Uiso 1 1 calc R . .
H58B H 0.1532 -0.0512 0.0764 0.065 Uiso 1 1 calc R . .
H58C H 0.0898 -0.0757 0.0626 0.065 Uiso 1 1 calc R . .
C35 C 0.8817(12) 0.559(2) 0.2750(9) 0.0465(11) Uani 0.25 1 d PD C 2
H35A H 0.8543 0.5822 0.2927 0.070 Uiso 0.25 1 calc PR C 2
H35B H 0.8752 0.6008 0.2529 0.070 Uiso 0.25 1 calc PR C 2
H35C H 0.9202 0.5731 0.2842 0.070 Uiso 0.25 1 calc PR C 2
C34 C 0.8879(11) 0.392(3) 0.3089(7) 0.0465(11) Uani 0.25 1 d PD C 2
H34A H 0.8597 0.4271 0.3241 0.070 Uiso 0.25 1 calc PR C 2
H34B H 0.9257 0.4197 0.3158 0.070 Uiso 0.25 1 calc PR C 2
H34C H 0.8867 0.3106 0.3118 0.070 Uiso 0.25 1 calc PR C 2
C33 C 0.9122(11) 0.371(3) 0.2448(8) 0.0465(11) Uani 0.25 1 d PD C 2
H33A H 0.9510 0.3864 0.2532 0.070 Uiso 0.25 1 calc PR C 2
H33B H 0.9068 0.3984 0.2203 0.070 Uiso 0.25 1 calc PR C 2
H33C H 0.9054 0.2896 0.2453 0.070 Uiso 0.25 1 calc PR C 2
H6O H 0.449(7) 0.378(15) 0.166(4) 0.056 Uiso 0.50 1 d P E 1
H1O H 0.625(6) 0.375(14) 0.2135(16) 0.056 Uiso 0.50 1 d PD F 2
H3O H 0.574(3) 0.338(14) 0.163(4) 0.056 Uiso 0.50 1 d PD G 2
H5O H 0.482(4) 0.359(14) 0.156(4) 0.056 Uiso 0.50 1 d PD H 2

loop_
_atom_site_aniso_label
_atom_site_aniso_U_11
_atom_site_aniso_U_22
_atom_site_aniso_U_33
_atom_site_aniso_U_23
_atom_site_aniso_U_13
_atom_site_aniso_U_12
Na1 0.0206(12) 0.0379(14) 0.0283(12) -0.0030(10) -0.0038(9) -0.0028(10)
O1 0.018(2) 0.045(3) 0.024(2) -0.0026(19) -0.0035(16) -0.0011(18)
N1 0.026(3) 0.035(3) 0.026(3) -0.001(2) -0.002(2) -0.001(2)
C1 0.021(3) 0.024(3) 0.026(3) -0.005(2) -0.002(2) 0.002(2)
O2 0.019(2) 0.044(3) 0.023(2) -0.0049(19) -0.0059(17) -0.0007(19)
N2 0.036(4) 0.043(4) 0.080(5) 0.013(3) 0.001(3) 0.005(3)
C2 0.019(3) 0.026(3) 0.035(3) -0.002(3) 0.000(2) 0.001(2)
O3 0.017(2) 0.051(3) 0.020(2) -0.0049(19) -0.0032(16) 0.0031(19)
N3 0.057(4) 0.096(6) 0.036(4) 0.010(4) 0.002(3) 0.019(4)
C3 0.019(3) 0.025(3) 0.040(3) -0.003(3) -0.006(3) 0.004(2)
O4 0.018(2) 0.046(3) 0.022(2) -0.0035(19) -0.0043(16) -0.0005(19)
C4 0.024(3) 0.030(3) 0.030(3) -0.001(3) -0.008(3) 0.007(3)
O5 0.028(2) 0.049(3) 0.030(2) 0.006(2) -0.0052(19) -0.003(2)
C5 0.022(3) 0.024(3) 0.024(3) -0.004(2) -0.001(2) 0.004(2)
O6 0.034(6) 0.046(6) 0.043(8) -0.001(4) -0.003(6) 0.006(5)
C6 0.017(3) 0.029(3) 0.026(3) -0.007(2) -0.003(2) 0.001(2)
C7 0.025(3) 0.029(3) 0.028(3) -0.002(3) -0.004(2) 0.001(3)
C8 0.023(3) 0.025(3) 0.025(3) -0.002(2) -0.001(2) 0.001(2)
C9 0.021(3) 0.037(4) 0.029(3) 0.001(3) -0.003(2) -0.007(3)
C10 0.022(3) 0.038(4) 0.027(3) 0.002(3) -0.007(2) -0.008(3)
C11 0.024(3) 0.034(3) 0.022(3) -0.001(2) -0.005(2) 0.001(3)
C12 0.019(3) 0.024(3) 0.024(3) -0.005(2) -0.002(2) 0.001(2)
C13 0.017(3) 0.027(3) 0.026(3) -0.006(2) -0.007(2) 0.001(2)
C14 0.021(3) 0.025(3) 0.024(3) 0.000(2) -0.003(2) -0.001(2)
C15 0.016(3) 0.022(3) 0.025(3) -0.001(2) -0.001(2) -0.004(2)
C16 0.019(3) 0.023(3) 0.026(3) 0.002(2) -0.005(2) -0.003(2)
C17 0.021(3) 0.023(3) 0.026(3) -0.003(2) -0.003(2) -0.006(2)
C18 0.021(3) 0.025(3) 0.027(3) -0.001(2) -0.001(2) -0.002(2)
C19 0.019(3) 0.025(3) 0.024(3) 0.001(2) -0.003(2) -0.005(2)
C20 0.018(3) 0.026(3) 0.021(3) 0.000(2) -0.004(2) -0.004(2)
C21 0.022(3) 0.027(3) 0.029(3) 0.001(3) -0.004(2) 0.002(2)
C22 0.020(3) 0.026(3) 0.027(3) 0.003(2) -0.004(2) 0.003(2)
C23 0.028(3) 0.032(3) 0.027(3) -0.004(3) -0.005(2) 0.006(3)
C24 0.023(3) 0.034(3) 0.032(3) 0.001(3) -0.001(3) 0.003(3)
C25 0.023(3) 0.029(3) 0.029(3) 0.003(3) -0.005(2) -0.001(3)
C26 0.021(3) 0.028(3) 0.027(3) 0.002(2) -0.005(2) 0.002(2)
C27 0.019(3) 0.031(3) 0.022(3) 0.002(2) -0.005(2) 0.005(2)
C28 0.023(3) 0.027(3) 0.028(3) 0.002(2) -0.004(2) 0.000(2)
C29 0.0205(19) 0.056(3) 0.062(3) 0.001(2) -0.0099(19) -0.001(2)
C30 0.0205(19) 0.056(3) 0.062(3) 0.001(2) -0.0099(19) -0.001(2)
C31 0.0205(19) 0.056(3) 0.062(3) 0.001(2) -0.0099(19) -0.001(2)
C32 0.0205(19) 0.056(3) 0.062(3) 0.001(2) -0.0099(19) -0.001(2)
C36 0.040(3) 0.067(3) 0.044(3) 0.007(2) -0.024(2) -0.018(2)
C37 0.040(3) 0.067(3) 0.044(3) 0.007(2) -0.024(2) -0.018(2)
C38 0.040(3) 0.067(3) 0.044(3) 0.007(2) -0.024(2) -0.018(2)
C39 0.040(3) 0.067(3) 0.044(3) 0.007(2) -0.024(2) -0.018(2)
C40 0.040(3) 0.067(3) 0.044(3) 0.007(2) -0.024(2) -0.018(2)
C41 0.040(3) 0.067(3) 0.044(3) 0.007(2) -0.024(2) -0.018(2)
C42 0.040(3) 0.067(3) 0.044(3) 0.007(2) -0.024(2) -0.018(2)
C43 0.030(3) 0.036(3) 0.025(3) -0.006(3) -0.005(2) 0.000(3)
C44 0.036(4) 0.050(4) 0.036(4) -0.017(3) -0.010(3) 0.004(3)
C45 0.039(4) 0.056(5) 0.029(3) -0.015(3) -0.002(3) 0.006(3)
C46 0.058(5) 0.048(4) 0.021(3) -0.001(3) -0.001(3) -0.003(4)
C47 0.028(3) 0.041(4) 0.040(4) -0.005(3) 0.007(3) 0.002(3)
C48 0.054(5) 0.092(7) 0.083(7) -0.043(6) 0.033(5) -0.015(5)
C49 0.035(4) 0.076(6) 0.073(6) -0.001(5) 0.011(4) 0.011(4)
C50 0.050(5) 0.073(6) 0.056(5) 0.005(4) 0.020(4) 0.010(4)
C51 0.024(3) 0.038(4) 0.039(4) -0.006(3) -0.005(3) -0.002(3)
C52 0.056(5) 0.070(5) 0.032(4) 0.000(4) 0.006(3) -0.011(4)
C53 0.036(4) 0.053(5) 0.067(5) 0.012(4) 0.005(4) 0.013(4)
C54 0.037(4) 0.030(4) 0.063(5) 0.015(3) 0.008(4) 0.001(3)
C55 0.041(4) 0.044(4) 0.085(6) 0.022(4) -0.002(4) 0.003(4)
C56 0.051(11) 0.033(8) 0.091(16) 0.009(8) 0.008(11) -0.003(8)
C57 0.034(4) 0.034(4) 0.033(4) 0.000(3) -0.007(3) 0.005(3)
C58 0.045(4) 0.048(4) 0.036(4) 0.010(3) -0.002(3) -0.010(3)
C35 0.0205(19) 0.056(3) 0.062(3) 0.001(2) -0.0099(19) -0.001(2)
C34 0.0205(19) 0.056(3) 0.062(3) 0.001(2) -0.0099(19) -0.001(2)
C33 0.0205(19) 0.056(3) 0.062(3) 0.001(2) -0.0099(19) -0.001(2)

loop_
_atom_type_symbol
_atom_type_description
_atom_type_scat_dispersion_real
_atom_type_scat_dispersion_imag
_atom_type_scat_source
C C 0.0033 0.0016 'International Tables Vol C Tables 4.2.6.8 and 6.1.1.4'
H H 0.0000 0.0000 'International Tables Vol C Tables 4.2.6.8 and 6.1.1.4'
N N 0.0061 0.0033 'International Tables Vol C Tables 4.2.6.8 and 6.1.1.4'
O O 0.0106 0.0060 'International Tables Vol C Tables 4.2.6.8 and 6.1.1.4'
Na Na 0.0362 0.0249 'International Tables Vol C Tables 4.2.6.8 and 6.1.1.4'

loop_
_geom_angle_atom_site_label_1
_geom_angle_atom_site_label_2
_geom_angle_atom_site_label_3
_geom_angle
_geom_angle_site_symmetry_1
_geom_angle_site_symmetry_3
O1 Na1 O5 168.46(18) 2_655 .
O1 Na1 O2 95.00(17) 2_655 .
O5 Na1 O2 89.71(17) . .
O1 Na1 O5 95.51(17) 2_655 2_655
O5 Na1 O5 77.86(19) . 2_655
O2 Na1 O5 164.09(18) . 2_655
O1 Na1 N2 85.6(2) 2_655 .
O5 Na1 N2 105.2(2) . .
O2 Na1 N2 86.1(2) . .
O5 Na1 N2 106.6(2) 2_655 .
O1 Na1 O6 82.2(3) 2_655 2_655
O5 Na1 O6 86.8(3) . 2_655
O2 Na1 O6 96.4(3) . 2_655
O5 Na1 O6 73.3(3) 2_655 2_655
N2 Na1 O6 167.8(3) . 2_655
O1 Na1 O6 95.6(3) 2_655 .
O5 Na1 O6 74.5(3) . .
O2 Na1 O6 82.3(3) . .
O5 Na1 O6 84.8(3) 2_655 .
N2 Na1 O6 168.4(3) . .
O6 Na1 O6 18.7(4) 2_655 .
O1 Na1 Na1 120.94(14) 2_655 2_655
O5 Na1 Na1 47.89(12) . 2_655
O2 Na1 Na1 118.30(14) . 2_655
O5 Na1 Na1 45.80(12) 2_655 2_655
N2 Na1 Na1 139.07(17) . 2_655
O6 Na1 Na1 49.1(3) 2_655 2_655
O6 Na1 Na1 48.9(3) . 2_655
C6 O1 Na1 128.4(3) . 2_655
C6 O1 H1O 115(10) . .
Na1 O1 H1O 104(10) 2_655 .
C51 N1 C53 121.3(6) . .
C51 N1 C52 120.4(6) . .
C53 N1 C52 118.3(6) . .
C2 C1 C6 118.5(5) . .
C2 C1 C28 119.6(5) . .
C6 C1 C28 121.8(5) . .
C13 O2 Na1 139.1(4) . .
C13 O2 H6O 109(10) . .
Na1 O2 H6O 108(10) . .
C54 N2 Na1 149.5(6) . .
C3 C2 C1 122.7(6) . .
C3 C2 H2 118.6 . .
C1 C2 H2 118.6 . .
C20 O3 H4O 109.5 . .
C20 O3 H5O 120(10) . .
H4O O3 H5O 130.1 . .
C4 C3 C2 116.6(5) . .
C4 C3 C29 122.0(6) . .
C2 C3 C29 121.5(6) . .
C27 O4 H2O 109.5 . .
C27 O4 H3O 113(10) . .
H2O O4 H3O 136.6 . .
C3 C4 C5 123.3(6) . .
C3 C4 H4 118.4 . .
C5 C4 H4 118.4 . .
C51 O5 Na1 139.1(4) . .
C51 O5 Na1 131.6(4) . 2_655
Na1 O5 Na1 86.31(17) . 2_655
C4 C5 C6 118.3(5) . .
C4 C5 C7 120.9(5) . .
C6 C5 C7 120.7(5) . .
O6 O6 C56 96.3(10) 2_655 2_655
O6 O6 C56 49.6(7) 2_655 .
C56 O6 C56 46.9(16) 2_655 .
O6 O6 Na1 81.3(12) 2_655 2_655
C56 O6 Na1 140.4(15) 2_655 2_655
C56 O6 Na1 116.6(10) . 2_655
O6 O6 Na1 80.0(12) 2_655 .
C56 O6 Na1 136.9(14) 2_655 .
C56 O6 Na1 117.6(9) . .
Na1 O6 Na1 82.0(3) 2_655 .
O1 C6 C5 118.2(5) . .
O1 C6 C1 121.2(5) . .
C5 C6 C1 120.5(5) . .
C8 C7 C5 115.8(5) 2_655 .
C8 C7 H7A 108.3 2_655 .
C5 C7 H7A 108.3 . .
C8 C7 H7B 108.3 2_655 .
C5 C7 H7B 108.3 . .
H7A C7 H7B 107.4 . .
C9 C8 C13 118.2(5) . .
C9 C8 C7 119.7(5) . 2_655
C13 C8 C7 122.0(5) . 2_655
C10 C9 C8 123.0(6) . .
C10 C9 H9 118.5 . .
C8 C9 H9 118.5 . .
C9 C10 C11 117.3(5) . .
C9 C10 C36 122.0(6) . .
C11 C10 C36 120.7(6) . .
C10 C11 C12 122.1(5) . .
C10 C11 H11 118.9 . .
C12 C11 H11 118.9 . .
C11 C12 C13 118.8(5) . .
C11 C12 C14 119.1(5) . .
C13 C12 C14 122.1(5) . .
O2 C13 C8 118.5(5) . .
O2 C13 C12 120.9(5) . .
C8 C13 C12 120.5(5) . .
C12 C14 C15 113.0(5) . .
C12 C14 H14A 109.0 . .
C15 C14 H14A 109.0 . .
C12 C14 H14B 109.0 . .
C15 C14 H14B 109.0 . .
H14A C14 H14B 107.8 . .
C16 C15 C20 119.0(5) . .
C16 C15 C14 120.2(5) . .
C20 C15 C14 120.7(5) . .
C15 C16 C17 122.4(5) . .
C15 C16 H16 118.8 . .
C17 C16 H16 118.8 . .
C18 C17 C16 117.1(5) . .
C18 C17 C43 123.0(5) . .
C16 C17 C43 119.8(5) . .
C17 C18 C19 122.8(5) . .
C17 C18 H18 118.6 . .
C19 C18 H18 118.6 . .
C18 C19 C20 118.2(5) . .
C18 C19 C21 120.0(5) . .
C20 C19 C21 121.8(5) . .
O3 C20 C15 118.3(5) . .
O3 C20 C19 121.3(5) . .
C15 C20 C19 120.4(5) . .
C19 C21 C22 112.8(5) . .
C19 C21 H21A 109.0 . .
C22 C21 H21A 109.0 . .
C19 C21 H21B 109.0 . .
C22 C21 H21B 109.0 . .
H21A C21 H21B 107.8 . .
C23 C22 C27 119.1(5) . .
C23 C22 C21 121.5(5) . .
C27 C22 C21 119.4(5) . .
C22 C23 C24 123.0(6) . .
C22 C23 H23 118.5 . .
C24 C23 H23 118.5 . .
C23 C24 C25 116.3(6) . .
C23 C24 C47 123.4(6) . .
C25 C24 C47 120.3(6) . .
C26 C25 C24 123.0(6) . .
C26 C25 H25 118.5 . .
C24 C25 H25 118.5 . .
C25 C26 C27 118.9(5) . .
C25 C26 C28 120.5(5) . .
C27 C26 C28 120.6(5) . .
O4 C27 C22 120.6(5) . .
O4 C27 C26 119.7(5) . .
C22 C27 C26 119.7(5) . .
C1 C28 C26 113.5(5) . .
C1 C28 H28A 108.9 . .
C26 C28 H28A 108.9 . .
C1 C28 H28B 108.9 . .
C26 C28 H28B 108.9 . .
H28A C28 H28B 107.7 . .
C33 C29 C30 130.6(14) . .
C33 C29 C3 116.3(13) . .
C30 C29 C3 111.2(6) . .
C33 C29 C32 64.4(15) . .
C30 C29 C32 111.3(7) . .
C3 C29 C32 109.9(6) . .
C33 C29 C31 40.4(14) . .
C30 C29 C31 109.6(8) . .
C3 C29 C31 110.5(6) . .
C32 C29 C31 104.2(7) . .
C33 C29 C34 110.4(17) . .
C30 C29 C34 62.5(13) . .
C3 C29 C34 110.4(11) . .
C32 C29 C34 52.5(12) . .
C31 C29 C34 138.0(11) . .
C33 C29 C35 119.2(18) . .
C30 C29 C35 29.8(12) . .
C3 C29 C35 105.9(11) . .
C32 C29 C35 136.4(13) . .
C31 C29 C35 85.5(13) . .
C34 C29 C35 92.0(17) . .
C29 C30 H30A 109.5 . .
C29 C30 H30B 109.5 . .
H30A C30 H30B 109.5 . .
C29 C30 H30C 109.5 . .
H30A C30 H30C 109.5 . .
H30B C30 H30C 109.5 . .
C29 C31 H31A 109.5 . .
C29 C31 H31B 109.5 . .
H31A C31 H31B 109.5 . .
C29 C31 H31C 109.5 . .
H31A C31 H31C 109.5 . .
H31B C31 H31C 109.5 . .
C29 C32 H32A 109.5 . .
C29 C32 H32B 109.5 . .
H32A C32 H32B 109.5 . .
C29 C32 H32C 109.5 . .
H32A C32 H32C 109.5 . .
H32B C32 H32C 109.5 . .
C38 C36 C40 130.7(13) . .
C38 C36 C41 46.9(15) . .
C40 C36 C41 111.7(8) . .
C38 C36 C10 117.1(13) . .
C40 C36 C10 112.2(7) . .
C41 C36 C10 111.8(6) . .
C38 C36 C39 117.5(18) . .
C40 C36 C39 34.6(14) . .
C41 C36 C39 130.5(12) . .
C10 C36 C39 115.2(12) . .
C38 C36 C42 58.7(16) . .
C40 C36 C42 109.5(8) . .
C41 C36 C42 105.2(8) . .
C10 C36 C42 105.9(6) . .
C39 C36 C42 76.0(16) . .
C38 C36 C37 105.8(19) . .
C40 C36 C37 59.9(12) . .
C41 C36 C37 61.3(12) . .
C10 C36 C37 102.9(11) . .
C39 C36 C37 93.5(18) . .
C42 C36 C37 151.1(11) . .
C36 C37 H37A 109.5 . .
C36 C37 H37B 109.5 . .
H37A C37 H37B 109.5 . .
C36 C37 H37C 109.5 . .
H37A C37 H37C 109.5 . .
H37B C37 H37C 109.5 . .
C36 C38 H38A 109.5 . .
C36 C38 H38B 109.5 . .
H38A C38 H38B 109.5 . .
C36 C38 H38C 109.5 . .
H38A C38 H38C 109.5 . .
H38B C38 H38C 109.5 . .
C36 C39 H39A 109.5 . .
C36 C39 H39B 109.5 . .
H39A C39 H39B 109.5 . .
C36 C39 H39C 109.5 . .
H39A C39 H39C 109.5 . .
H39B C39 H39C 109.5 . .
C36 C40 H40A 109.5 . .
C36 C40 H40B 109.5 . .
H40A C40 H40B 109.5 . .
C36 C40 H40C 109.5 . .
H40A C40 H40C 109.5 . .
H40B C40 H40C 109.5 . .
C36 C41 H41A 109.5 . .
C36 C41 H41B 109.5 . .
H41A C41 H41B 109.5 . .
C36 C41 H41C 109.5 . .
H41A C41 H41C 109.5 . .
H41B C41 H41C 109.5 . .
C36 C42 H42A 109.5 . .
C36 C42 H42B 109.5 . .
H42A C42 H42B 109.5 . .
C36 C42 H42C 109.5 . .
H42A C42 H42C 109.5 . .
H42B C42 H42C 109.5 . .
C45 C43 C44 108.3(5) . .
C45 C43 C17 112.1(5) . .
C44 C43 C17 109.5(5) . .
C45 C43 C46 108.1(6) . .
C44 C43 C46 109.6(6) . .
C17 C43 C46 109.1(5) . .
C43 C44 H44A 109.5 . .
C43 C44 H44B 109.5 . .
H44A C44 H44B 109.5 . .
C43 C44 H44C 109.5 . .
H44A C44 H44C 109.5 . .
H44B C44 H44C 109.5 . .
C43 C45 H45A 109.5 . .
C43 C45 H45B 109.5 . .
H45A C45 H45B 109.5 . .
C43 C45 H45C 109.5 . .
H45A C45 H45C 109.5 . .
H45B C45 H45C 109.5 . .
C43 C46 H46A 109.5 . .
C43 C46 H46B 109.5 . .
H46A C46 H46B 109.5 . .
C43 C46 H46C 109.5 . .
H46A C46 H46C 109.5 . .
H46B C46 H46C 109.5 . .
C49 C47 C24 110.2(6) . .
C49 C47 C48 108.1(7) . .
C24 C47 C48 112.5(6) . .
C49 C47 C50 109.5(7) . .
C24 C47 C50 108.8(6) . .
C48 C47 C50 107.7(7) . .
C47 C48 H48A 109.5 . .
C47 C48 H48B 109.5 . .
H48A C48 H48B 109.5 . .
C47 C48 H48C 109.5 . .
H48A C48 H48C 109.5 . .
H48B C48 H48C 109.5 . .
C47 C49 H49A 109.5 . .
C47 C49 H49B 109.5 . .
H49A C49 H49B 109.5 . .
C47 C49 H49C 109.5 . .
H49A C49 H49C 109.5 . .
H49B C49 H49C 109.5 . .
C47 C50 H50A 109.5 . .
C47 C50 H50B 109.5 . .
H50A C50 H50B 109.5 . .
C47 C50 H50C 109.5 . .
H50A C50 H50C 109.5 . .
H50B C50 H50C 109.5 . .
O5 C51 N1 126.0(6) . .
O5 C51 H51 117.0 . .
N1 C51 H51 117.0 . .
N1 C52 H52A 109.5 . .
N1 C52 H52B 109.5 . .
H52A C52 H52B 109.5 . .
N1 C52 H52C 109.5 . .
H52A C52 H52C 109.5 . .
H52B C52 H52C 109.5 . .
N1 C53 H53A 109.5 . .
N1 C53 H53B 109.5 . .
H53A C53 H53B 109.5 . .
N1 C53 H53C 109.5 . .
H53A C53 H53C 109.5 . .
H53B C53 H53C 109.5 . .
N2 C54 C55 178.2(8) . .
C54 C55 H55A 109.5 . .
C54 C55 H55B 109.5 . .
H55A C55 H55B 109.5 . .
C54 C55 H55C 109.5 . .
H55A C55 H55C 109.5 . .
H55B C55 H55C 109.5 . .
O6 C56 H56A 109.5 . .
O6 C56 H56B 109.5 . .
H56A C56 H56B 109.5 . .
O6 C56 H56C 109.5 . .
H56A C56 H56C 109.5 . .
H56B C56 H56C 109.5 . .
N3 C57 C58 178.2(8) . .
C57 C58 H58A 109.5 . .
C57 C58 H58B 109.5 . .
H58A C58 H58B 109.5 . .
C57 C58 H58C 109.5 . .
H58A C58 H58C 109.5 . .
H58B C58 H58C 109.5 . .
C29 C35 H35A 109.5 . .
C29 C35 H35B 109.5 . .
H35A C35 H35B 109.5 . .
C29 C35 H35C 109.5 . .
H35A C35 H35C 109.5 . .
H35B C35 H35C 109.5 . .
C29 C34 H34A 109.5 . .
C29 C34 H34B 109.5 . .
H34A C34 H34B 109.5 . .
C29 C34 H34C 109.5 . .
H34A C34 H34C 109.5 . .
H34B C34 H34C 109.5 . .
C29 C33 H33A 109.5 . .
C29 C33 H33B 109.5 . .
H33A C33 H33B 109.5 . .
C29 C33 H33C 109.5 . .
H33A C33 H33C 109.5 . .
H33B C33 H33C 109.5 . .

loop_
_geom_bond_atom_site_label_1
_geom_bond_atom_site_label_2
_geom_bond_distance
_geom_bond_site_symmetry_2
Na1 O1 2.331(5) 2_655
Na1 O5 2.342(5) .
Na1 O2 2.403(5) .
Na1 O5 2.424(5) 2_655
Na1 N2 2.433(7) .
Na1 O6 2.481(12) 2_655
Na1 O6 2.490(11) .
Na1 Na1 3.260(4) 2_655
O1 C6 1.372(7) .
O1 Na1 2.331(5) 2_655
O1 H1O 0.92(4) .
N1 C51 1.331(8) .
N1 C53 1.442(9) .
N1 C52 1.444(8) .
C1 C2 1.394(8) .
C1 C6 1.403(8) .
C1 C28 1.520(8) .
O2 C13 1.390(7) .
O2 H6O 0.88(17) .
N2 C54 1.144(9) .
C2 C3 1.393(9) .
C2 H2 0.9500 .
O3 C20 1.362(7) .
O3 H4O 0.8400 .
O3 H5O 0.86(4) .
N3 C57 1.138(9) .
C3 C4 1.388(9) .
C3 C29 1.537(9) .
O4 C27 1.354(7) .
O4 H2O 0.8400 .
O4 H3O 0.87(4) .
C4 C5 1.394(8) .
C4 H4 0.9500 .
O5 C51 1.220(8) .
O5 Na1 2.424(5) 2_655
C5 C6 1.394(8) .
C5 C7 1.526(8) .
O6 O6 0.807(16) 2_655
O6 C56 1.095(16) 2_655
O6 C56 1.430(16) .
O6 Na1 2.481(12) 2_655
C7 C8 1.515(8) 2_655
C7 H7A 0.9900 .
C7 H7B 0.9900 .
C8 C9 1.397(8) .
C8 C13 1.398(8) .
C8 C7 1.515(8) 2_655
C9 C10 1.384(8) .
C9 H9 0.9500 .
C10 C11 1.392(8) .
C10 C36 1.541(9) .
C11 C12 1.398(8) .
C11 H11 0.9500 .
C12 C13 1.402(8) .
C12 C14 1.521(8) .
C14 C15 1.521(8) .
C14 H14A 0.9900 .
C14 H14B 0.9900 .
C15 C16 1.392(8) .
C15 C20 1.404(8) .
C16 C17 1.398(8) .
C16 H16 0.9500 .
C17 C18 1.391(8) .
C17 C43 1.541(8) .
C18 C19 1.401(8) .
C18 H18 0.9500 .
C19 C20 1.405(8) .
C19 C21 1.516(8) .
C21 C22 1.523(8) .
C21 H21A 0.9900 .
C21 H21B 0.9900 .
C22 C23 1.389(8) .
C22 C27 1.403(8) .
C23 C24 1.398(9) .
C23 H23 0.9500 .
C24 C25 1.399(9) .
C24 C47 1.533(8) .
C25 C26 1.389(8) .
C25 H25 0.9500 .
C26 C27 1.410(8) .
C26 C28 1.523(8) .
C28 H28A 0.9900 .
C28 H28B 0.9900 .
C29 C33 1.39(3) .
C29 C30 1.462(12) .
C29 C32 1.544(12) .
C29 C31 1.563(12) .
C29 C34 1.64(3) .
C29 C35 1.64(3) .
C30 H30A 0.9800 .
C30 H30B 0.9800 .
C30 H30C 0.9800 .
C31 H31A 0.9800 .
C31 H31B 0.9800 .
C31 H31C 0.9800 .
C32 H32A 0.9800 .
C32 H32B 0.9800 .
C32 H32C 0.9800 .
C36 C38 1.41(3) .
C36 C40 1.464(13) .
C36 C41 1.531(12) .
C36 C39 1.57(3) .
C36 C42 1.593(14) .
C36 C37 1.67(3) .
C37 H37A 0.9800 .
C37 H37B 0.9800 .
C37 H37C 0.9800 .
C38 H38A 0.9800 .
C38 H38B 0.9800 .
C38 H38C 0.9800 .
C39 H39A 0.9800 .
C39 H39B 0.9800 .
C39 H39C 0.9800 .
C40 H40A 0.9800 .
C40 H40B 0.9800 .
C40 H40C 0.9800 .
C41 H41A 0.9800 .
C41 H41B 0.9800 .
C41 H41C 0.9800 .
C42 H42A 0.9800 .
C42 H42B 0.9800 .
C42 H42C 0.9800 .
C43 C45 1.530(9) .
C43 C44 1.538(9) .
C43 C46 1.544(9) .
C44 H44A 0.9800 .
C44 H44B 0.9800 .
C44 H44C 0.9800 .
C45 H45A 0.9800 .
C45 H45B 0.9800 .
C45 H45C 0.9800 .
C46 H46A 0.9800 .
C46 H46B 0.9800 .
C46 H46C 0.9800 .
C47 C49 1.529(11) .
C47 C48 1.534(11) .
C47 C50 1.534(11) .
C48 H48A 0.9800 .
C48 H48B 0.9800 .
C48 H48C 0.9800 .
C49 H49A 0.9800 .
C49 H49B 0.9800 .
C49 H49C 0.9800 .
C50 H50A 0.9800 .
C50 H50B 0.9800 .
C50 H50C 0.9800 .
C51 H51 0.9500 .
C52 H52A 0.9800 .
C52 H52B 0.9800 .
C52 H52C 0.9800 .
C53 H53A 0.9800 .
C53 H53B 0.9800 .
C53 H53C 0.9800 .
C54 C55 1.436(11) .
C55 H55A 0.9800 .
C55 H55B 0.9800 .
C55 H55C 0.9800 .
C56 H56A 0.9800 .
C56 H56B 0.9800 .
C56 H56C 0.9800 .
C57 C58 1.442(9) .
C58 H58A 0.9800 .
C58 H58B 0.9800 .
C58 H58C 0.9800 .
C35 H35A 0.9800 .
C35 H35B 0.9800 .
C35 H35C 0.9800 .
C34 H34A 0.9800 .
C34 H34B 0.9800 .
C34 H34C 0.9800 .
C33 H33A 0.9800 .
C33 H33B 0.9800 .
C33 H33C 0.9800 .
